data_7227040
loop_
_publ_author_name
'Ashizawa, Minoru'
'Hasegawa, Tsukasa'
'Kawauchi, Susumu'
'Masunaga, Hiroyasu'
'Hikima, Takaaki'
'Sato, Hiroyasu'
'Matsumoto, Hidetoshi'

_publ_section_title
;
 Structure-Property Relationship of Two Structural Isomers of
 Thiophene-Flanked Diazaisoindigo on Carrier-Transport Properties
;
_journal_name_full 'RSC Adv.'
_journal_paper_doi 10.1039/C6RA17424H
_journal_year 2016
_chemical_formula_moiety 'C34 H36 N4 O2 S2'
_chemical_formula_sum 'C34 H36 N4 O2 S2'
_chemical_formula_weight 596.80
_space_group_crystal_system monoclinic
_space_group_IT_number 14
_space_group_name_Hall '-P 2ybc'
_space_group_name_H-M_alt 'P 1 21/c 1'
_symmetry_space_group_name_Hall '-P 2ybc'
_symmetry_space_group_name_H-M 'P 1 21/c 1'
_atom_sites_solution_hydrogens geom
_atom_sites_solution_primary direct
_atom_sites_solution_secondary difmap
_audit_update_record
;
2016-10-29 deposited with the CCDC.
2016-10-31 downloaded from the CCDC.
;
_cell_angle_alpha 90.0000
_cell_angle_beta 104.3730(12)
_cell_angle_gamma 90.0000
_cell_formula_units_Z 2
_cell_length_a 14.00800(15)
_cell_length_b 5.00611(6)
_cell_length_c 21.3879(3)
_cell_measurement_reflns_used 4525
_cell_measurement_temperature 93
_cell_measurement_theta_max 72.97
_cell_measurement_theta_min 4.29
_cell_volume 1452.89(3)
_computing_cell_refinement 'CrysAlisPro 1.171.39.9d (Rigaku OD, 2015)'
_computing_data_collection 'CrysAlisPro 1.171.39.9d (Rigaku OD, 2015)'
_computing_data_reduction 'CrysAlisPro 1.171.39.9d (Rigaku OD, 2015)'
_computing_molecular_graphics 'CrystalStructure 4.2.1'
_computing_publication_material 'CrystalStructure 4.2.1 (Rigaku, 2015)'
_computing_structure_refinement 'SHELXL Version 2014/7 (Sheldrick, 2008)'
_computing_structure_solution 'SHELXT Version 2014/4 (Sheldrick, 2014)'
_diffrn_ambient_temperature 93
_diffrn_detector_area_resol_mean 5.811
_diffrn_measured_fraction_theta_full 0.997
_diffrn_measured_fraction_theta_max 0.964
_diffrn_measurement_device_type 'Rigaku XtaLAB P200'
_diffrn_measurement_method \w
_diffrn_radiation_type 'Cu K\a'
_diffrn_radiation_wavelength 1.54187
_diffrn_reflns_av_R_equivalents 0.0285
_diffrn_reflns_Laue_measured_fraction_full 0.997
_diffrn_reflns_Laue_measured_fraction_max 0.964
_diffrn_reflns_limit_h_max 17
_diffrn_reflns_limit_h_min -17
_diffrn_reflns_limit_k_max 6
_diffrn_reflns_limit_k_min -6
_diffrn_reflns_limit_l_max 26
_diffrn_reflns_limit_l_min -25
_diffrn_reflns_number 7498
_diffrn_reflns_point_group_measured_fraction_full 0.997
_diffrn_reflns_point_group_measured_fraction_max 0.964
_diffrn_reflns_theta_full 67.687
_diffrn_reflns_theta_max 73.709
_diffrn_reflns_theta_min 4.268
_diffrn_standards_number 0
_exptl_absorpt_coefficient_mu 1.971
_exptl_absorpt_correction_T_max 0.965
_exptl_absorpt_correction_T_min 0.772
_exptl_absorpt_correction_type multi-scan
_exptl_absorpt_process_details
;
CrysAlisPro 1.171.39.9d (Rigaku Oxford Diffraction, 2015)
Empirical absorption correction using spherical harmonics,
 implemented in SCALE3 ABSPACK scaling algorithm.
;
_exptl_crystal_colour brown
_exptl_crystal_density_diffrn 1.364
_exptl_crystal_density_method 'not measured'
_exptl_crystal_description plate
_exptl_crystal_F_000 632.00
_exptl_crystal_size_max 0.286
_exptl_crystal_size_mid 0.054
_exptl_crystal_size_min 0.018
_refine_diff_density_max 0.59
_refine_diff_density_min -0.56
_refine_ls_extinction_method none
_refine_ls_goodness_of_fit_ref 1.056
_refine_ls_hydrogen_treatment constr
_refine_ls_number_parameters 191
_refine_ls_number_reflns 2847
_refine_ls_number_restraints 40
_refine_ls_R_factor_all 0.0502
_refine_ls_R_factor_gt 0.0467
_refine_ls_shift/su_max 0.000
_refine_ls_structure_factor_coef Fsqd
_refine_ls_weighting_details 'w = 1/[\s^2^(Fo^2^)+(0.0691P)^2^+1.8339P] where P=(Fo^2^+2Fc^2^)/3'
_refine_ls_weighting_scheme calc
_refine_ls_wR_factor_gt 0.1323
_refine_ls_wR_factor_ref 0.1359
_reflns_Friedel_coverage 0.000
_reflns_number_gt 2605
_reflns_number_total 2847
_reflns_threshold_expression F^2^>2.0\s(F^2^)
_cod_data_source_file c6ra17424h2.cif
_cod_data_source_block 5_5_T_T_DAII
_cod_database_code 7227040

loop_
_space_group_symop_id
_space_group_symop_operation_xyz
1 +X,+Y,+Z
2 -X,1/2+Y,1/2-Z
3 -X,-Y,-Z
4 +X,-1/2-Y,-1/2+Z

loop_
_atom_site_label
_atom_site_type_symbol
_atom_site_fract_x
_atom_site_fract_y
_atom_site_fract_z
_atom_site_U_iso_or_equiv
_atom_site_adp_type
_atom_site_occupancy
_atom_site_site_symmetry_order
_atom_site_calc_flag
_atom_site_refinement_flags_posn
_atom_site_refinement_flags_adp
S1 S 0.25175(4) 0.87754(11) 0.53680(2) 0.02161(18) Uani 1 1 d . U
O1 O 0.65167(10) -0.2939(3) 0.56836(7) 0.0185(3) Uani 1 1 d . .
N1 N 0.61928(12) 0.0268(3) 0.63626(8) 0.0147(4) Uani 1 1 d . .
N2 N 0.54886(13) 0.3764(3) 0.68419(8) 0.0165(4) Uani 1 1 d . .
C1 C 0.60343(14) -0.1032(4) 0.57776(9) 0.0144(4) Uani 1 1 d . .
C2 C 0.51717(14) 0.0359(4) 0.53172(9) 0.0138(4) Uani 1 1 d . .
C3 C 0.48604(14) 0.2446(4) 0.57108(9) 0.0139(4) Uani 1 1 d . .
C4 C 0.55083(14) 0.2282(4) 0.63349(9) 0.0143(4) Uani 1 1 d . .
C5 C 0.47596(15) 0.5613(4) 0.67417(9) 0.0164(4) Uani 1 1 d . .
H5 H 0.4718 0.6729 0.7093 0.020 Uiso 1 1 calc R U
C6 C 0.40680(14) 0.5980(4) 0.61566(10) 0.0152(4) Uani 1 1 d . .
C7 C 0.41259(14) 0.4352(4) 0.56299(9) 0.0153(4) Uani 1 1 d . .
H7 H 0.3666 0.4562 0.5224 0.018 Uiso 1 1 calc R U
C8 C 0.33019(15) 0.8029(4) 0.60999(10) 0.0163(4) Uani 1 1 d . U
C9 C 0.30990(13) 0.9717(4) 0.65941(8) 0.0091(4) Uani 1 1 d . U
H9 H 0.3444 0.9654 0.7036 0.011 Uiso 1 1 calc R U
C10 C 0.23204(16) 1.1473(5) 0.63331(11) 0.0238(5) Uani 1 1 d . U
H10 H 0.2079 1.2737 0.6588 0.029 Uiso 1 1 calc R U
C11 C 0.19400(16) 1.1216(4) 0.56871(12) 0.0233(5) Uani 1 1 d . U
H11 H 0.1415 1.2273 0.5443 0.028 Uiso 1 1 calc R U
C13 C 0.69702(15) -0.0464(4) 0.69289(9) 0.0165(4) Uani 1 1 d . .
H13A H 0.7213 -0.2275 0.6865 0.020 Uiso 1 1 calc R U
H13B H 0.6691 -0.0525 0.7311 0.020 Uiso 1 1 calc R U
C14 C 0.78374(15) 0.1490(4) 0.70603(10) 0.0180(4) Uani 1 1 d . .
H14A H 0.7632 0.3179 0.7229 0.022 Uiso 1 1 calc R U
H14B H 0.8385 0.0729 0.7398 0.022 Uiso 1 1 calc R U
C16 C 0.82103(15) 0.2103(4) 0.64664(10) 0.0190(4) Uani 1 1 d . .
H16A H 0.7668 0.2915 0.6134 0.023 Uiso 1 1 calc R U
H16B H 0.8395 0.0407 0.6290 0.023 Uiso 1 1 calc R U
C17 C 0.90974(16) 0.3988(5) 0.65988(11) 0.0220(5) Uani 1 1 d . .
H17A H 0.8951 0.5580 0.6834 0.026 Uiso 1 1 calc R U
H17B H 0.9674 0.3071 0.6878 0.026 Uiso 1 1 calc R U
C20 C 0.93492(17) 0.4875(5) 0.59765(12) 0.0274(5) Uani 1 1 d . .
H20A H 0.9519 0.3279 0.5753 0.033 Uiso 1 1 calc R U
H20B H 0.8758 0.5701 0.5690 0.033 Uiso 1 1 calc R U
C21 C 1.01998(17) 0.6857(5) 0.60787(13) 0.0312(5) Uani 1 1 d . .
H21A H 1.0796 0.6037 0.6349 0.037 Uiso 1 1 calc R U
H21B H 1.0034 0.8461 0.6292 0.037 Uiso 1 1 calc R U
H21C H 1.0316 0.7347 0.5660 0.037 Uiso 1 1 calc R U

loop_
_atom_site_aniso_label
_atom_site_aniso_U_11
_atom_site_aniso_U_22
_atom_site_aniso_U_33
_atom_site_aniso_U_23
_atom_site_aniso_U_13
_atom_site_aniso_U_12
S1 0.0244(3) 0.0224(3) 0.0174(3) -0.0006(2) 0.0037(2) 0.0013(2)
O1 0.0232(7) 0.0177(7) 0.0134(7) -0.0011(6) 0.0022(6) 0.0043(6)
N1 0.0187(8) 0.0149(8) 0.0099(8) 0.0001(6) 0.0025(6) 0.0001(7)
N2 0.0206(8) 0.0156(9) 0.0139(8) -0.0010(7) 0.0052(7) -0.0003(7)
C1 0.0175(9) 0.0149(10) 0.0107(9) 0.0014(7) 0.0030(7) -0.0024(8)
C2 0.0158(9) 0.0128(9) 0.0128(9) 0.0009(7) 0.0037(7) -0.0010(7)
C3 0.0184(9) 0.0132(9) 0.0102(9) 0.0000(7) 0.0037(7) -0.0036(8)
C4 0.0170(9) 0.0141(9) 0.0120(9) 0.0020(7) 0.0040(7) -0.0020(8)
C5 0.0216(10) 0.0155(10) 0.0129(9) -0.0016(8) 0.0057(8) -0.0012(8)
C6 0.0186(9) 0.0135(9) 0.0145(9) 0.0006(8) 0.0058(8) -0.0021(8)
C7 0.0188(9) 0.0139(9) 0.0130(9) 0.0008(8) 0.0039(7) -0.0023(8)
C8 0.0194(9) 0.0143(10) 0.0158(9) 0.0010(8) 0.0052(8) -0.0019(8)
C9 0.0107(8) 0.0103(9) 0.0060(8) 0.0027(7) 0.0015(6) -0.0008(7)
C10 0.0269(11) 0.0194(11) 0.0282(12) -0.0039(9) 0.0127(9) 0.0003(9)
C11 0.0193(10) 0.0195(11) 0.0306(12) 0.0066(9) 0.0052(9) 0.0023(8)
C13 0.0201(9) 0.0172(10) 0.0106(9) 0.0021(8) 0.0010(7) 0.0022(8)
C14 0.0204(10) 0.0189(10) 0.0134(9) 0.0000(8) 0.0016(8) 0.0004(8)
C16 0.0206(10) 0.0196(11) 0.0169(10) -0.0006(8) 0.0047(8) -0.0016(8)
C17 0.0216(10) 0.0216(11) 0.0221(11) 0.0002(9) 0.0041(9) -0.0010(9)
C20 0.0269(11) 0.0282(12) 0.0282(12) 0.0031(10) 0.0087(9) -0.0064(10)
C21 0.0247(11) 0.0283(12) 0.0415(14) 0.0050(11) 0.0101(10) -0.0027(10)

loop_
_atom_type_symbol
_atom_type_description
_atom_type_scat_dispersion_real
_atom_type_scat_dispersion_imag
_atom_type_scat_source
C C 0.0181 0.0091
;
International Tables for Crystallography
(Vol. C, Tables 4.2.6.8 and 6.1.1.4)
;
H H 0.0000 0.0000
;
International Tables for Crystallography
(Vol. C, Table 6.1.1.4)
;
N N 0.0311 0.0180
;
International Tables for Crystallography
(Vol. C, Tables 4.2.6.8 and 6.1.1.4)
;
O O 0.0492 0.0322
;
International Tables for Crystallography
(Vol. C, Tables 4.2.6.8 and 6.1.1.4)
;
S S 0.3331 0.5567
;
International Tables for Crystallography
(Vol. C, Tables 4.2.6.8 and 6.1.1.4)
;

loop_
_geom_angle_atom_site_label_1
_geom_angle_atom_site_label_2
_geom_angle_atom_site_label_3
_geom_angle
_geom_angle_site_symmetry_1
C11 S1 C8 92.93(11) .
C1 N1 C4 110.60(16) .
C1 N1 C13 123.58(17) .
C4 N1 C13 125.80(16) .
C4 N2 C5 115.00(17) .
O1 C1 N1 123.40(18) .
O1 C1 C2 129.52(18) .
N1 C1 C2 107.08(16) .
C2 C2 C3 132.1(2) 3_656
C2 C2 C1 123.1(2) 3_656
C3 C2 C1 104.73(16) .
C7 C3 C4 116.13(18) .
C7 C3 C2 137.25(18) .
C4 C3 C2 106.60(17) .
N2 C4 N1 122.05(18) .
N2 C4 C3 127.00(19) .
N1 C4 C3 110.95(17) .
N2 C5 C6 124.15(18) .
N2 C5 H5 117.9 .
C6 C5 H5 117.9 .
C5 C6 C7 118.51(19) .
C5 C6 C8 119.88(18) .
C7 C6 C8 121.62(18) .
C3 C7 C6 119.21(18) .
C3 C7 H7 120.4 .
C6 C7 H7 120.4 .
C9 C8 C6 128.67(18) .
C9 C8 S1 110.16(14) .
C6 C8 S1 121.14(15) .
C10 C9 C8 110.61(17) .
C10 C9 H9 124.7 .
C8 C9 H9 124.7 .
C11 C10 C9 114.5(2) .
C11 C10 H10 122.7 .
C9 C10 H10 122.7 .
C10 C11 S1 111.78(17) .
C10 C11 H11 124.1 .
S1 C11 H11 124.1 .
N1 C13 C14 112.74(16) .
N1 C13 H13A 109.0 .
C14 C13 H13A 109.0 .
N1 C13 H13B 109.0 .
C14 C13 H13B 109.0 .
H13A C13 H13B 107.8 .
C16 C14 C13 113.41(17) .
C16 C14 H14A 108.9 .
C13 C14 H14A 108.9 .
C16 C14 H14B 108.9 .
C13 C14 H14B 108.9 .
H14A C14 H14B 107.7 .
C14 C16 C17 113.70(17) .
C14 C16 H16A 108.8 .
C17 C16 H16A 108.8 .
C14 C16 H16B 108.8 .
C17 C16 H16B 108.8 .
H16A C16 H16B 107.7 .
C20 C17 C16 111.80(18) .
C20 C17 H17A 109.3 .
C16 C17 H17A 109.3 .
C20 C17 H17B 109.3 .
C16 C17 H17B 109.3 .
H17A C17 H17B 107.9 .
C21 C20 C17 114.0(2) .
C21 C20 H20A 108.8 .
C17 C20 H20A 108.8 .
C21 C20 H20B 108.8 .
C17 C20 H20B 108.8 .
H20A C20 H20B 107.7 .
C20 C21 H21A 109.5 .
C20 C21 H21B 109.5 .
H21A C21 H21B 109.5 .
C20 C21 H21C 109.5 .
H21A C21 H21C 109.5 .
H21B C21 H21C 109.5 .

loop_
_geom_bond_atom_site_label_1
_geom_bond_atom_site_label_2
_geom_bond_distance
_geom_bond_site_symmetry_2
S1 C11 1.699(2) .
S1 C8 1.716(2) .
O1 C1 1.215(2) .
N1 C1 1.379(3) .
N1 C4 1.382(3) .
N1 C13 1.460(2) .
N2 C4 1.320(3) .
N2 C5 1.355(3) .
C1 C2 1.525(3) .
C2 C2 1.370(4) 3_656
C2 C3 1.474(3) .
C3 C7 1.382(3) .
C3 C4 1.418(3) .
C5 C6 1.392(3) .
C5 H5 0.9500 .
C6 C7 1.409(3) .
C6 C8 1.468(3) .
C7 H7 0.9500 .
C8 C9 1.436(3) .
C9 C10 1.404(3) .
C9 H9 0.9500 .
C10 C11 1.358(3) .
C10 H10 0.9500 .
C11 H11 0.9500 .
C13 C14 1.530(3) .
C13 H13A 0.9900 .
C13 H13B 0.9900 .
C14 C16 1.520(3) .
C14 H14A 0.9900 .
C14 H14B 0.9900 .
C16 C17 1.530(3) .
C16 H16A 0.9900 .
C16 H16B 0.9900 .
C17 C20 1.525(3) .
C17 H17A 0.9900 .
C17 H17B 0.9900 .
C20 C21 1.524(3) .
C20 H20A 0.9900 .
C20 H20B 0.9900 .
C21 H21A 0.9800 .
C21 H21B 0.9800 .
C21 H21C 0.9800 .

loop_
_geom_torsion_atom_site_label_1
_geom_torsion_atom_site_label_2
_geom_torsion_atom_site_label_3
_geom_torsion_atom_site_label_4
_geom_torsion
_geom_torsion_site_symmetry_1
_geom_torsion_site_symmetry_4
C4 N1 C1 O1 -177.44(18) . .
C13 N1 C1 O1 1.4(3) . .
C4 N1 C1 C2 1.9(2) . .
C13 N1 C1 C2 -179.25(16) . .
O1 C1 C2 C2 -2.7(4) . 3_656
N1 C1 C2 C2 178.0(2) . 3_656
O1 C1 C2 C3 177.4(2) . .
N1 C1 C2 C3 -2.0(2) . .
C2 C2 C3 C7 3.2(5) 3_656 .
C1 C2 C3 C7 -176.9(2) . .
C2 C2 C3 C4 -178.6(3) 3_656 .
C1 C2 C3 C4 1.3(2) . .
C5 N2 C4 N1 -178.51(17) . .
C5 N2 C4 C3 0.4(3) . .
C1 N1 C4 N2 177.91(18) . .
C13 N1 C4 N2 -0.9(3) . .
C1 N1 C4 C3 -1.2(2) . .
C13 N1 C4 C3 -179.95(17) . .
C7 C3 C4 N2 -0.6(3) . .
C2 C3 C4 N2 -179.19(19) . .
C7 C3 C4 N1 178.42(16) . .
C2 C3 C4 N1 -0.2(2) . .
C4 N2 C5 C6 0.2(3) . .
N2 C5 C6 C7 -0.5(3) . .
N2 C5 C6 C8 179.54(18) . .
C4 C3 C7 C6 0.2(3) . .
C2 C3 C7 C6 178.2(2) . .
C5 C6 C7 C3 0.3(3) . .
C8 C6 C7 C3 -179.76(18) . .
C5 C6 C8 C9 -4.6(3) . .
C7 C6 C8 C9 175.40(19) . .
C5 C6 C8 S1 173.17(15) . .
C7 C6 C8 S1 -6.8(3) . .
C11 S1 C8 C9 0.18(16) . .
C11 S1 C8 C6 -178.00(17) . .
C6 C8 C9 C10 178.0(2) . .
S1 C8 C9 C10 0.0(2) . .
C8 C9 C10 C11 -0.3(3) . .
C9 C10 C11 S1 0.4(3) . .
C8 S1 C11 C10 -0.36(18) . .
C1 N1 C13 C14 104.8(2) . .
C4 N1 C13 C14 -76.6(2) . .
N1 C13 C14 C16 -48.8(2) . .
C13 C14 C16 C17 -178.21(18) . .
C14 C16 C17 C20 -171.47(19) . .
C16 C17 C20 C21 177.4(2) . .
